data_7135875
loop_
_publ_author_name
'Dzielak, Hubert'
'Bonarek, Pawel J.'
'Zakrzewski, Jakub J.'
'Ohkoshi, Shin-ichi'
'Chorazy, Szymon'

_publ_section_title
;
 Nitrito-\kN ligand in pentacyanidocobaltate(III) linkers as a polarity
 inducer in heterometallic frameworks incorporating lanthanide(III)
 molecular nanomagnets
;
_journal_name_full 'Chemical Communications'
_journal_paper_doi 10.1039/D6CC02035F
_journal_year 2026
_chemical_formula_moiety 'C26 H26 Fe La N10 O9, C5 H4 N O, 4(H2 O)'
_chemical_formula_sum 'C31 H38 Fe La N11 O14'
_chemical_formula_weight 983.48
_space_group_IT_number 2
_space_group_name_Hall '-P 1'
_space_group_name_H-M_alt 'P -1'
_symmetry_cell_setting triclinic
_symmetry_Int_Tables_number 2
_symmetry_space_group_name_Hall '-P 1'
_symmetry_space_group_name_H-M 'P -1'
_atom_sites_solution_hydrogens mixed
_audit_conform_dict_location ftp://ftp.iucr.org/pub/cif_core.dic
_audit_conform_dict_name cif_core.dic
_audit_conform_dict_version 2.4.5
_audit_creation_date 2026-05-25T17:18:08-00:00
_audit_creation_method 'WinGX routine CIF_UPDATE'
_audit_update_record
;
2026-05-27 deposited with the CCDC.	2026-06-01 downloaded from the CCDC.
;
_cell_angle_alpha 84.917(2)
_cell_angle_beta 81.060(2)
_cell_angle_gamma 86.033(2)
_cell_formula_units_Z 2
_cell_length_a 8.3559(5)
_cell_length_b 15.4235(9)
_cell_length_c 15.5022(9)
_cell_measurement_reflns_used 50311
_cell_measurement_temperature 100(2)
_cell_measurement_theta_max 30.515
_cell_measurement_theta_min 1.955
_cell_measurement_wavelength 0.71073
_cell_volume 1962.7(2)
_computing_data_collection 'Bruker APEX4 (Bruker, 2021)'
_computing_data_reduction 'SAINT (Bruker, 2021)'
_computing_molecular_graphics 'Ortep for Windows (Farrugia, 2012)'
_computing_publication_material 'WinGX (Farrugia, 2012)'
_computing_structure_refinement 'SHELXL-2019/2 (Sheldrick, 2019)'
_computing_structure_solution 'SHELXT 2018/2 (Sheldrick, 2018)'
_diffrn_ambient_temperature 100(2)
_diffrn_measured_fraction_theta_full 0.999
_diffrn_measured_fraction_theta_max 0.996
_diffrn_measurement_device_type 'Bruker D8 Venture'
_diffrn_measurement_method \w
_diffrn_radiation_detector 'CPAD Photon III'
_diffrn_radiation_probe x-ray
_diffrn_radiation_type MoK\a
_diffrn_radiation_wavelength 0.71073
_diffrn_reflns_av_R_equivalents 0.0571
_diffrn_reflns_av_unetI/netI 0.0538
_diffrn_reflns_Laue_measured_fraction_full 0.999
_diffrn_reflns_Laue_measured_fraction_max 0.996
_diffrn_reflns_limit_h_max 11
_diffrn_reflns_limit_h_min -11
_diffrn_reflns_limit_k_max 22
_diffrn_reflns_limit_k_min -22
_diffrn_reflns_limit_l_max 22
_diffrn_reflns_limit_l_min -22
_diffrn_reflns_number 50311
_diffrn_reflns_point_group_measured_fraction_full 0.999
_diffrn_reflns_point_group_measured_fraction_max 0.996
_diffrn_reflns_theta_full 25.242
_diffrn_reflns_theta_max 30.515
_diffrn_reflns_theta_min 1.955
_diffrn_standards_decay_% 0
_diffrn_standards_interval_count 0
_diffrn_standards_interval_time 0
_diffrn_standards_number 0
_exptl_absorpt_coefficient_mu 1.522
_exptl_absorpt_correction_T_max 0.7461
_exptl_absorpt_correction_T_min 0.6843
_exptl_absorpt_correction_type multi-scan
_exptl_absorpt_process_details 'SADABS-2016/2 (Bruker,2016/2)'
_exptl_crystal_colour brown
_exptl_crystal_density_diffrn 1.664
_exptl_crystal_density_method 'not measured'
_exptl_crystal_description block
_exptl_crystal_F_000 992
_exptl_crystal_size_max 0.165
_exptl_crystal_size_mid 0.08
_exptl_crystal_size_min 0.033
_refine_diff_density_max 0.594
_refine_diff_density_min -0.634
_refine_diff_density_rms 0.108
_refine_ls_extinction_method none
_refine_ls_goodness_of_fit_ref 1.036
_refine_ls_hydrogen_treatment mixed
_refine_ls_matrix_type full
_refine_ls_number_constraints 0
_refine_ls_number_parameters 595
_refine_ls_number_reflns 11933
_refine_ls_number_restraints 18
_refine_ls_restrained_S_all 1.039
_refine_ls_R_factor_all 0.0446
_refine_ls_R_factor_gt 0.0333
_refine_ls_shift/su_max 0.002
_refine_ls_shift/su_mean 0
_refine_ls_structure_factor_coef Fsqd
_refine_ls_weighting_details 'w=1/[\s^2^(Fo^2^)+(0.0235P)^2^+0.5082P] where P=(Fo^2^+2Fc^2^)/3'
_refine_ls_weighting_scheme calc
_refine_ls_wR_factor_gt 0.0637
_refine_ls_wR_factor_ref 0.0669
_reflns_Friedel_coverage 0
_reflns_number_gt 10193
_reflns_number_total 11933
_reflns_threshold_expression 'I > 2\s(I)'
_cod_data_source_file d6cc02035f2.cif
_cod_data_source_block LaFeCN
_cod_database_code 7135875
_shelx_estimated_absorpt_t_min 0.787
_shelx_estimated_absorpt_t_max 0.951
_shelx_shelxl_version_number 2019/3

loop_
_symmetry_equiv_pos_as_xyz
'x, y, z'
'-x, -y, -z'

loop_
_atom_site_label
_atom_site_type_symbol
_atom_site_fract_x
_atom_site_fract_y
_atom_site_fract_z
_atom_site_U_iso_or_equiv
_atom_site_adp_type
_atom_site_occupancy
_atom_site_site_symmetry_order
_atom_site_calc_flag
_atom_site_refinement_flags_posn
_atom_site_refinement_flags_adp
_atom_site_refinement_flags_occupancy
_atom_site_disorder_assembly
_atom_site_disorder_group
Fe1 Fe 1.08196(4) 0.23276(2) 0.29462(2) 0.01443(7) Uani 1 1 d . . . . .
La1 La 0.80835(2) 0.25846(2) 0.65290(2) 0.00997(3) Uani 1 1 d . . . . .
C1 C 0.9610(3) 0.23007(14) 0.41273(14) 0.0155(4) Uani 1 1 d . . . . .
N1 N 0.8879(2) 0.23520(12) 0.48195(12) 0.0193(4) Uani 1 1 d . . . . .
C2 C 0.9906(3) 0.35091(15) 0.27939(15) 0.0197(5) Uani 1 1 d . . . . .
N2 N 0.9363(3) 0.42196(14) 0.27542(14) 0.0286(5) Uani 1 1 d . . . . .
C3 C 1.1833(3) 0.11699(15) 0.31389(14) 0.0166(4) Uani 1 1 d . . . . .
N3 N 1.2446(2) 0.04876(13) 0.32711(13) 0.0220(4) Uani 1 1 d . . . . .
C4 C 0.9013(3) 0.18833(16) 0.25035(15) 0.0205(5) Uani 1 1 d . . . . .
N4 N 0.7963(3) 0.16223(15) 0.22136(15) 0.0305(5) Uani 1 1 d . . . . .
C5 C 1.2651(3) 0.27818(15) 0.33627(15) 0.0188(5) Uani 1 1 d . . . . .
N5 N 1.3675(2) 0.30917(13) 0.36204(14) 0.0245(4) Uani 1 1 d . . . . .
C6 C 1.1915(3) 0.24387(16) 0.17455(16) 0.0217(5) Uani 1 1 d . . . . .
N6 N 1.2531(3) 0.25290(15) 0.10256(14) 0.0297(5) Uani 1 1 d . . . . .
O1 O 0.76876(18) 0.38455(10) 0.74740(10) 0.0188(3) Uani 1 1 d . . . . .
N7 N 0.6388(2) 0.41954(12) 0.79505(12) 0.0145(4) Uani 1 1 d . . . . .
C7 C 0.5512(3) 0.37086(14) 0.85990(14) 0.0145(4) Uani 1 1 d . . . . .
H7 H 0.578121 0.310167 0.86836 0.017 Uiso 1 1 calc R U . . .
C8 C 0.4236(3) 0.40804(14) 0.91378(14) 0.0150(4) Uani 1 1 d . . . . .
H8 H 0.364121 0.372911 0.959507 0.018 Uiso 1 1 calc R U . . .
C9 C 0.3802(3) 0.49706(14) 0.90204(14) 0.0142(4) Uani 1 1 d . . . . .
C10 C 0.4706(3) 0.54470(14) 0.83275(15) 0.0175(4) Uani 1 1 d . . . . .
H10 H 0.443344 0.605042 0.821531 0.021 Uiso 1 1 calc R U . . .
C11 C 0.5982(3) 0.50558(14) 0.78057(14) 0.0177(4) Uani 1 1 d . . . . .
H11 H 0.658528 0.539146 0.733878 0.021 Uiso 1 1 calc R U . . .
C12 C 0.0466(3) 0.65607(16) 0.99379(18) 0.0261(6) Uani 1 1 d . . . . .
H12 H -0.007058 0.709294 0.975518 0.031 Uiso 1 1 calc R U . . .
C13 C 0.1660(3) 0.61742(15) 0.93612(17) 0.0209(5) Uani 1 1 d . . . . .
H13 H 0.194324 0.644338 0.878733 0.025 Uiso 1 1 calc R U . . .
C14 C 0.2467(3) 0.53860(14) 0.96111(14) 0.0152(4) Uani 1 1 d . . . . .
C15 C 0.1964(3) 0.50237(15) 1.04587(15) 0.0179(5) Uani 1 1 d . . . . .
H15 H 0.245684 0.448282 1.065248 0.022 Uiso 1 1 calc R U . . .
C16 C 0.0768(3) 0.54328(17) 1.10201(16) 0.0229(5) Uani 1 1 d . . . . .
H16 H 0.045291 0.517497 1.159577 0.027 Uiso 1 1 calc R U . . .
N8 N 0.0041(2) 0.61994(14) 1.07570(14) 0.0257(5) Uani 1 1 d . . . . .
O2 O -0.1124(2) 0.65823(14) 1.13029(13) 0.0372(5) Uani 1 1 d . . . . .
O3 O 0.70161(18) 0.18216(10) 0.80182(9) 0.0148(3) Uani 1 1 d . . . . .
N9 N 0.7875(2) 0.13341(11) 0.85509(11) 0.0127(3) Uani 1 1 d . . . . .
C17 C 0.7896(3) 0.15675(14) 0.93632(14) 0.0171(4) Uani 1 1 d . . . . .
H17 H 0.733162 0.209306 0.954168 0.021 Uiso 1 1 calc R U . . .
C18 C 0.8720(3) 0.10591(14) 0.99376(14) 0.0172(4) Uani 1 1 d . . . . .
H18 H 0.871526 0.123525 1.050997 0.021 Uiso 1 1 calc R U . . .
C19 C 0.9569(2) 0.02843(13) 0.96932(13) 0.0123(4) Uani 1 1 d . . . . .
C20 C 0.9531(3) 0.00686(15) 0.88385(14) 0.0185(5) Uani 1 1 d . . . . .
H20 H 1.009987 -0.044846 0.863934 0.022 Uiso 1 1 calc R U . . .
C21 C 0.8682(3) 0.05956(15) 0.82836(14) 0.0174(4) Uani 1 1 d . . . . .
H21 H 0.86641 0.043761 0.770678 0.021 Uiso 1 1 calc R U . . .
O4 O 0.98706(18) 0.12693(10) 0.63483(10) 0.0186(3) Uani 1 1 d . . . . .
N10 N 1.1251(2) 0.09296(12) 0.59496(12) 0.0157(4) Uani 1 1 d . . . . .
C22 C 1.1569(3) 0.00674(16) 0.6062(2) 0.0352(7) Uani 1 1 d . . . . .
H22 H 1.077641 -0.028849 0.639717 0.042 Uiso 1 1 calc R U . . .
C23 C 1.3035(3) -0.03091(17) 0.5698(2) 0.0365(7) Uani 1 1 d . . . . .
H23 H 1.324826 -0.092047 0.579181 0.044 Uiso 1 1 calc R U . . .
C24 C 1.4204(3) 0.01968(14) 0.51941(15) 0.0164(4) Uani 1 1 d . . . . .
C25 C 1.3813(3) 0.10867(15) 0.50703(15) 0.0167(4) Uani 1 1 d . . . . .
H25 H 1.456737 0.145344 0.471843 0.02 Uiso 1 1 calc R U . . .
C26 C 1.2343(3) 0.14406(15) 0.54531(15) 0.0186(5) Uani 1 1 d . . . . .
H26 H 1.209589 0.204971 0.536669 0.022 Uiso 1 1 calc R U . . .
O5 O 1.02877(19) 0.24675(11) 0.75142(11) 0.0196(3) Uani 1 1 d D . . . .
H5A H 1.116(3) 0.2069(17) 0.747(2) 0.051(10) Uiso 1 1 d D . . . .
H5B H 1.045(3) 0.2818(16) 0.7910(15) 0.031(8) Uiso 1 1 d D . . . .
O6 O 1.0521(2) 0.35003(11) 0.58948(11) 0.0210(4) Uani 1 1 d D . . . .
H6A H 1.060(4) 0.3861(18) 0.5409(15) 0.051(10) Uiso 1 1 d D . . . .
H6B H 1.114(4) 0.370(2) 0.6259(19) 0.060(11) Uiso 1 1 d D . . . .
O7 O 0.7013(2) 0.39377(10) 0.56616(11) 0.0208(4) Uani 1 1 d D . . . .
H7A H 0.674(5) 0.394(3) 0.5104(17) 0.114(17) Uiso 1 1 d D . . . .
H7B H 0.747(3) 0.4448(14) 0.570(2) 0.043(9) Uiso 1 1 d D . . . .
O8 O 0.50178(19) 0.28301(11) 0.69016(11) 0.0188(3) Uani 1 1 d D . . . .
H8A H 0.432(4) 0.3313(18) 0.683(3) 0.081(13) Uiso 1 1 d D . . . .
H8B H 0.436(3) 0.2385(16) 0.708(2) 0.051(10) Uiso 1 1 d D . . . .
O9 O 0.6504(2) 0.12745(10) 0.62560(11) 0.0176(3) Uani 1 1 d D . . . .
H9A H 0.541(2) 0.124(2) 0.650(2) 0.076(13) Uiso 1 1 d D . . . .
H9B H 0.701(4) 0.0733(14) 0.632(2) 0.054(10) Uiso 1 1 d D . . . .
O10 O 0.32017(18) 0.14017(10) 0.73656(10) 0.0165(3) Uani 1 1 d . . . . .
N11 N 0.3612(2) 0.10061(12) 0.81038(12) 0.0143(4) Uani 1 1 d . . . . .
C27 C 0.3371(3) 0.14220(14) 0.88487(15) 0.0166(4) Uani 1 1 d . . . . .
H27 H 0.283986 0.198667 0.885388 0.02 Uiso 1 1 calc R U . . .
C28 C 0.3886(3) 0.10378(14) 0.95969(14) 0.0167(4) Uani 1 1 d . . . . .
H28 H 0.369448 0.133617 1.011681 0.02 Uiso 1 1 calc R U . . .
C29 C 0.4691(2) 0.02089(14) 0.96037(14) 0.0143(4) Uani 1 1 d . . . . .
C30 C 0.4879(3) -0.02052(14) 0.88254(14) 0.0171(4) Uani 1 1 d . . . . .
H30 H 0.539475 -0.0773 0.880378 0.021 Uiso 1 1 calc R U . . .
C31 C 0.4329(3) 0.01958(14) 0.80902(15) 0.0176(4) Uani 1 1 d . . . . .
H31 H 0.445461 -0.009988 0.756964 0.021 Uiso 1 1 calc R U . . .
O11 O 0.6250(2) 0.40550(13) 0.39941(13) 0.0284(4) Uani 1 1 d D . . . .
H11A H 0.715(3) 0.384(2) 0.365(2) 0.075(13) Uiso 1 1 d D . . . .
H11B H 0.542(3) 0.3708(18) 0.392(2) 0.048(10) Uiso 1 1 d D . . . .
O12 O 0.2781(3) 0.41836(16) 0.6814(2) 0.0490(7) Uani 1 1 d D . . . .
H12A H 0.295(6) 0.4766(14) 0.672(3) 0.13(2) Uiso 1 1 d D . . . .
H12B H 0.215(3) 0.4122(19) 0.7306(13) 0.021(8) Uiso 1 1 d D . . . .
O13 O 1.1356(2) 0.45140(11) 0.43127(11) 0.0221(4) Uani 1 1 d D . . . .
H13A H 1.203(3) 0.4104(16) 0.4085(19) 0.043(9) Uiso 1 1 d D . . . .
H13B H 1.062(4) 0.456(2) 0.394(2) 0.069(12) Uiso 1 1 d D . . . .
O14 O 1.5980(2) 0.24152(14) 0.09603(15) 0.0371(5) Uani 1 1 d D . . . .
H14A H 1.483(2) 0.249(3) 0.102(3) 0.111(17) Uiso 1 1 d D . . . .
H14B H 1.632(5) 0.215(3) 0.149(2) 0.116(19) Uiso 1 1 d D . . . .

loop_
_atom_site_aniso_label
_atom_site_aniso_U_11
_atom_site_aniso_U_22
_atom_site_aniso_U_33
_atom_site_aniso_U_23
_atom_site_aniso_U_13
_atom_site_aniso_U_12
Fe1 0.01753(16) 0.01454(15) 0.01091(15) -0.00275(11) 0.00008(12) -0.00139(12)
La1 0.00968(6) 0.01098(6) 0.00919(6) -0.00154(4) -0.00110(4) -0.00003(4)
C1 0.0176(10) 0.0135(10) 0.0162(11) -0.0013(8) -0.0052(8) -0.0014(8)
N1 0.0234(10) 0.0174(10) 0.0171(10) -0.0021(7) -0.0025(8) -0.0018(8)
C2 0.0235(12) 0.0218(12) 0.0131(11) -0.0033(9) 0.0015(9) -0.0031(10)
N2 0.0338(12) 0.0248(11) 0.0249(12) -0.0033(9) 0.0023(9) 0.0016(10)
C3 0.0173(10) 0.0178(11) 0.0153(11) -0.0055(8) -0.0010(8) -0.0039(9)
N3 0.0246(10) 0.0197(10) 0.0225(11) -0.0052(8) -0.0037(8) -0.0024(8)
C4 0.0236(12) 0.0220(12) 0.0158(11) -0.0066(9) -0.0003(9) 0.0007(10)
N4 0.0287(12) 0.0339(13) 0.0319(13) -0.0145(10) -0.0083(10) -0.0001(10)
C5 0.0205(11) 0.0154(11) 0.0189(11) -0.0011(9) 0.0010(9) 0.0003(9)
N5 0.0228(10) 0.0201(10) 0.0316(12) -0.0052(9) -0.0058(9) -0.0007(9)
C6 0.0216(12) 0.0231(12) 0.0200(12) -0.0040(9) -0.0024(9) 0.0041(10)
N6 0.0273(11) 0.0389(13) 0.0195(11) -0.0021(9) 0.0026(9) 0.0067(10)
O1 0.0157(8) 0.0211(8) 0.0195(8) -0.0106(6) 0.0020(6) -0.0009(6)
N7 0.0151(9) 0.0163(9) 0.0134(9) -0.0049(7) -0.0036(7) -0.0015(7)
C7 0.0166(10) 0.0131(10) 0.0146(10) -0.0028(8) -0.0038(8) 0.0004(8)
C8 0.0155(10) 0.0154(10) 0.0149(10) -0.0028(8) -0.0039(8) 0.0004(8)
C9 0.0146(10) 0.0148(10) 0.0144(10) -0.0038(8) -0.0055(8) 0.0003(8)
C10 0.0224(11) 0.0119(10) 0.0183(11) 0.0001(8) -0.0041(9) -0.0004(9)
C11 0.0227(11) 0.0173(11) 0.0131(10) 0.0007(8) -0.0023(9) -0.0040(9)
C12 0.0191(12) 0.0210(12) 0.0427(16) -0.0161(11) -0.0139(11) 0.0058(10)
C13 0.0205(11) 0.0167(11) 0.0278(13) -0.0060(9) -0.0087(10) 0.0002(9)
C14 0.0139(10) 0.0152(10) 0.0187(11) -0.0074(8) -0.0066(8) 0.0008(8)
C15 0.0140(10) 0.0227(12) 0.0184(11) -0.0073(9) -0.0034(9) -0.0005(9)
C16 0.0146(11) 0.0325(14) 0.0233(12) -0.0123(10) -0.0021(9) -0.0018(10)
N8 0.0126(9) 0.0354(12) 0.0334(12) -0.0245(10) -0.0064(9) 0.0026(9)
O2 0.0135(8) 0.0558(13) 0.0481(12) -0.0400(10) -0.0082(8) 0.0116(8)
O3 0.0149(7) 0.0164(8) 0.0126(7) 0.0032(6) -0.0048(6) 0.0028(6)
N9 0.0133(8) 0.0126(8) 0.0118(9) 0.0027(7) -0.0034(7) 0.0000(7)
C17 0.0218(11) 0.0143(10) 0.0160(11) -0.0044(8) -0.0058(9) 0.0038(9)
C18 0.0238(11) 0.0154(10) 0.0135(10) -0.0039(8) -0.0066(9) 0.0025(9)
C19 0.0129(9) 0.0119(9) 0.0120(10) 0.0011(7) -0.0020(8) -0.0025(8)
C20 0.0262(12) 0.0146(10) 0.0149(11) -0.0026(8) -0.0055(9) 0.0054(9)
C21 0.0233(11) 0.0189(11) 0.0101(10) -0.0040(8) -0.0034(9) 0.0045(9)
O4 0.0155(8) 0.0174(8) 0.0204(8) -0.0031(6) 0.0036(6) 0.0050(6)
N10 0.0132(9) 0.0170(9) 0.0163(9) -0.0039(7) -0.0005(7) 0.0021(7)
C22 0.0229(13) 0.0136(12) 0.061(2) -0.0022(12) 0.0184(13) -0.0031(10)
C23 0.0255(13) 0.0129(12) 0.063(2) -0.0061(12) 0.0192(13) -0.0010(10)
C24 0.0141(10) 0.0177(11) 0.0182(11) -0.0063(9) -0.0014(8) -0.0019(9)
C25 0.0123(10) 0.0187(11) 0.0179(11) -0.0004(8) -0.0003(8) 0.0010(8)
C26 0.0181(11) 0.0180(11) 0.0182(11) 0.0040(9) -0.0023(9) 0.0012(9)
O5 0.0153(8) 0.0253(9) 0.0205(9) -0.0090(7) -0.0081(7) 0.0045(7)
O6 0.0186(8) 0.0252(9) 0.0199(9) 0.0013(7) -0.0034(7) -0.0087(7)
O7 0.0267(9) 0.0124(8) 0.0248(9) 0.0017(7) -0.0092(7) -0.0029(7)
O8 0.0131(8) 0.0151(8) 0.0272(9) 0.0033(7) -0.0027(7) 0.0001(6)
O9 0.0180(8) 0.0159(8) 0.0199(8) -0.0035(6) -0.0048(7) -0.0020(7)
O10 0.0172(8) 0.0184(8) 0.0138(8) 0.0019(6) -0.0044(6) -0.0005(6)
N11 0.0126(8) 0.0161(9) 0.0142(9) -0.0006(7) -0.0017(7) -0.0032(7)
C27 0.0152(10) 0.0138(10) 0.0204(11) -0.0039(8) -0.0014(9) 0.0025(8)
C28 0.0180(11) 0.0167(11) 0.0147(11) -0.0040(8) 0.0003(8) 0.0007(9)
C29 0.0122(10) 0.0138(10) 0.0163(11) -0.0002(8) 0.0002(8) -0.0031(8)
C30 0.0211(11) 0.0121(10) 0.0177(11) -0.0014(8) -0.0014(9) -0.0008(9)
C31 0.0224(11) 0.0138(10) 0.0168(11) -0.0037(8) -0.0018(9) -0.0017(9)
O11 0.0240(10) 0.0310(10) 0.0332(11) -0.0093(8) -0.0114(8) 0.0018(8)
O12 0.0353(13) 0.0326(13) 0.090(2) -0.0356(13) -0.0331(14) 0.0165(10)
O13 0.0252(9) 0.0167(8) 0.0234(9) -0.0025(7) -0.0005(7) -0.0011(7)
O14 0.0255(10) 0.0417(12) 0.0445(13) -0.0103(10) -0.0013(9) -0.0032(9)

loop_
_atom_type_symbol
_atom_type_description
_atom_type_scat_dispersion_real
_atom_type_scat_dispersion_imag
_atom_type_scat_source
C C 0.0033 0.0016 'International Tables Vol C Tables 4.2.6.8 and 6.1.1.4'
Fe Fe 0.3463 0.8444 'International Tables Vol C Tables 4.2.6.8 and 6.1.1.4'
La La -0.2871 2.4523 'International Tables Vol C Tables 4.2.6.8 and 6.1.1.4'
N N 0.0061 0.0033 'International Tables Vol C Tables 4.2.6.8 and 6.1.1.4'
O O 0.0106 0.006 'International Tables Vol C Tables 4.2.6.8 and 6.1.1.4'
H H 0 0 'International Tables Vol C Tables 4.2.6.8 and 6.1.1.4'

loop_
_geom_angle_atom_site_label_1
_geom_angle_atom_site_label_2
_geom_angle_atom_site_label_3
_geom_angle
_geom_angle_site_symmetry_1
_geom_angle_site_symmetry_3
_geom_angle_publ_flag
C2 Fe1 C6 89.35(10) . . ?
C2 Fe1 C4 90.73(10) . . ?
C6 Fe1 C4 87.59(10) . . ?
C2 Fe1 C3 176.42(10) . . ?
C6 Fe1 C3 91.42(10) . . ?
C4 Fe1 C3 92.80(10) . . ?
C2 Fe1 C5 88.95(10) . . ?
C6 Fe1 C5 91.14(10) . . ?
C4 Fe1 C5 178.70(10) . . ?
C3 Fe1 C5 87.54(9) . . ?
C2 Fe1 C1 86.12(9) . . ?
C6 Fe1 C1 175.30(9) . . ?
C4 Fe1 C1 91.22(9) . . ?
C3 Fe1 C1 93.17(9) . . ?
C5 Fe1 C1 90.02(9) . . ?
O4 La1 O1 137.99(5) . . ?
O4 La1 O8 132.74(5) . . ?
O1 La1 O8 75.39(5) . . ?
O4 La1 O3 84.48(5) . . ?
O1 La1 O3 79.06(5) . . ?
O8 La1 O3 68.59(5) . . ?
O4 La1 O5 67.26(5) . . ?
O1 La1 O5 70.82(5) . . ?
O8 La1 O5 130.46(5) . . ?
O3 La1 O5 70.24(5) . . ?
O4 La1 O7 141.90(5) . . ?
O1 La1 O7 70.77(5) . . ?
O8 La1 O7 68.17(5) . . ?
O3 La1 O7 131.97(5) . . ?
O5 La1 O7 128.63(6) . . ?
O4 La1 O6 88.76(5) . . ?
O1 La1 O6 77.48(5) . . ?
O8 La1 O6 137.46(5) . . ?
O3 La1 O6 136.07(5) . . ?
O5 La1 O6 67.15(6) . . ?
O7 La1 O6 72.26(6) . . ?
O4 La1 O9 68.59(5) . . ?
O1 La1 O9 138.39(5) . . ?
O8 La1 O9 66.50(5) . . ?
O3 La1 O9 72.16(5) . . ?
O5 La1 O9 123.52(5) . . ?
O7 La1 O9 107.85(5) . . ?
O6 La1 O9 143.33(5) . . ?
O4 La1 N1 70.62(6) . . ?
O1 La1 N1 136.97(6) . . ?
O8 La1 N1 109.53(6) . . ?
O3 La1 N1 143.58(5) . . ?
O5 La1 N1 119.93(6) . . ?
O7 La1 N1 72.04(6) . . ?
O6 La1 N1 71.19(6) . . ?
O9 La1 N1 74.13(6) . . ?
N1 C1 Fe1 174.9(2) . . ?
C1 N1 La1 162.26(17) . . ?
N2 C2 Fe1 176.0(2) . . ?
N3 C3 Fe1 178.4(2) . . ?
N4 C4 Fe1 177.9(2) . . ?
N5 C5 Fe1 176.0(2) . . ?
N6 C6 Fe1 177.7(2) . . ?
N7 O1 La1 132.44(12) . . ?
O1 N7 C7 120.44(18) . . ?
O1 N7 C11 119.41(19) . . ?
C7 N7 C11 120.09(19) . . ?
N7 C7 C8 120.8(2) . . ?
N7 C7 H7 119.6 . . ?
C8 C7 H7 119.6 . . ?
C7 C8 C9 120.7(2) . . ?
C7 C8 H8 119.6 . . ?
C9 C8 H8 119.6 . . ?
C10 C9 C8 116.8(2) . . ?
C10 C9 C14 121.8(2) . . ?
C8 C9 C14 121.4(2) . . ?
C11 C10 C9 120.9(2) . . ?
C11 C10 H10 119.5 . . ?
C9 C10 H10 119.5 . . ?
N7 C11 C10 120.6(2) . . ?
N7 C11 H11 119.7 . . ?
C10 C11 H11 119.7 . . ?
N8 C12 C13 121.2(2) . . ?
N8 C12 H12 119.4 . . ?
C13 C12 H12 119.4 . . ?
C12 C13 C14 120.6(2) . . ?
C12 C13 H13 119.7 . . ?
C14 C13 H13 119.7 . . ?
C15 C14 C13 116.3(2) . . ?
C15 C14 C9 121.6(2) . . ?
C13 C14 C9 122.1(2) . . ?
C16 C15 C14 121.4(2) . . ?
C16 C15 H15 119.3 . . ?
C14 C15 H15 119.3 . . ?
N8 C16 C15 120.3(2) . . ?
N8 C16 H16 119.8 . . ?
C15 C16 H16 119.8 . . ?
O2 N8 C12 120.2(2) . . ?
O2 N8 C16 119.7(2) . . ?
C12 N8 C16 120.1(2) . . ?
N9 O3 La1 127.02(12) . . ?
O3 N9 C17 119.74(18) . . ?
O3 N9 C21 119.89(17) . . ?
C17 N9 C21 120.34(18) . . ?
N9 C17 C18 121.0(2) . . ?
N9 C17 H17 119.5 . . ?
C18 C17 H17 119.5 . . ?
C17 C18 C19 120.9(2) . . ?
C17 C18 H18 119.6 . . ?
C19 C18 H18 119.6 . . ?
C18 C19 C20 116.44(19) . . ?
C18 C19 C19 121.9(2) . 2_757 ?
C20 C19 C19 121.7(2) . 2_757 ?
C21 C20 C19 120.8(2) . . ?
C21 C20 H20 119.6 . . ?
C19 C20 H20 119.6 . . ?
N9 C21 C20 120.6(2) . . ?
N9 C21 H21 119.7 . . ?
C20 C21 H21 119.7 . . ?
N10 O4 La1 146.01(13) . . ?
O4 N10 C22 118.77(19) . . ?
O4 N10 C26 120.83(18) . . ?
C22 N10 C26 120.4(2) . . ?
N10 C22 C23 120.7(2) . . ?
N10 C22 H22 119.6 . . ?
C23 C22 H22 119.6 . . ?
C22 C23 C24 120.7(2) . . ?
C22 C23 H23 119.7 . . ?
C24 C23 H23 119.7 . . ?
C23 C24 C25 117.0(2) . . ?
C23 C24 C24 121.4(3) . 2_856 ?
C25 C24 C24 121.7(3) . 2_856 ?
C26 C25 C24 120.6(2) . . ?
C26 C25 H25 119.7 . . ?
C24 C25 H25 119.7 . . ?
N10 C26 C25 120.6(2) . . ?
N10 C26 H26 119.7 . . ?
C25 C26 H26 119.7 . . ?
La1 O5 H5A 125(2) . . ?
La1 O5 H5B 129.2(18) . . ?
H5A O5 H5B 106(3) . . ?
La1 O6 H6A 126(2) . . ?
La1 O6 H6B 120(2) . . ?
H6A O6 H6B 108(3) . . ?
La1 O7 H7A 124(3) . . ?
La1 O7 H7B 117.2(19) . . ?
H7A O7 H7B 108(3) . . ?
La1 O8 H8A 133(2) . . ?
La1 O8 H8B 122(2) . . ?
H8A O8 H8B 105(3) . . ?
La1 O9 H9A 120(2) . . ?
La1 O9 H9B 117(2) . . ?
H9A O9 H9B 109(3) . . ?
O10 N11 C31 118.98(18) . . ?
O10 N11 C27 120.53(18) . . ?
C31 N11 C27 120.44(19) . . ?
N11 C27 C28 120.7(2) . . ?
N11 C27 H27 119.6 . . ?
C28 C27 H27 119.6 . . ?
C27 C28 C29 120.8(2) . . ?
C27 C28 H28 119.6 . . ?
C29 C28 H28 119.6 . . ?
C30 C29 C28 116.5(2) . . ?
C30 C29 C29 121.6(2) . 2_657 ?
C28 C29 C29 121.8(2) . 2_657 ?
C31 C30 C29 121.1(2) . . ?
C31 C30 H30 119.5 . . ?
C29 C30 H30 119.5 . . ?
N11 C31 C30 120.4(2) . . ?
N11 C31 H31 119.8 . . ?
C30 C31 H31 119.8 . . ?
H11A O11 H11B 105(3) . . ?
H12A O12 H12B 105(4) . . ?
H13A O13 H13B 101(3) . . ?
H14A O14 H14B 111(4) . . ?

loop_
_geom_bond_atom_site_label_1
_geom_bond_atom_site_label_2
_geom_bond_distance
_geom_bond_site_symmetry_2
_geom_bond_publ_flag
Fe1 C2 1.936(2) . ?
Fe1 C6 1.941(2) . ?
Fe1 C4 1.941(2) . ?
Fe1 C3 1.942(2) . ?
Fe1 C5 1.946(2) . ?
Fe1 C1 1.948(2) . ?
La1 O4 2.4444(15) . ?
La1 O1 2.5104(15) . ?
La1 O8 2.5463(16) . ?
La1 O3 2.5562(15) . ?
La1 O5 2.5566(16) . ?
La1 O7 2.5656(16) . ?
La1 O6 2.5767(17) . ?
La1 O9 2.5881(16) . ?
La1 N1 2.6798(19) . ?
C1 N1 1.156(3) . ?
C2 N2 1.157(3) . ?
C3 N3 1.154(3) . ?
C4 N4 1.156(3) . ?
C5 N5 1.147(3) . ?
C6 N6 1.155(3) . ?
O1 N7 1.325(2) . ?
N7 C7 1.351(3) . ?
N7 C11 1.355(3) . ?
C7 C8 1.374(3) . ?
C7 H7 0.95 . ?
C8 C9 1.399(3) . ?
C8 H8 0.95 . ?
C9 C10 1.396(3) . ?
C9 C14 1.477(3) . ?
C10 C11 1.373(3) . ?
C10 H10 0.95 . ?
C11 H11 0.95 . ?
C12 N8 1.346(4) . ?
C12 C13 1.373(3) . ?
C12 H12 0.95 . ?
C13 C14 1.402(3) . ?
C13 H13 0.95 . ?
C14 C15 1.395(3) . ?
C15 C16 1.376(3) . ?
C15 H15 0.95 . ?
C16 N8 1.351(3) . ?
C16 H16 0.95 . ?
N8 O2 1.329(2) . ?
O3 N9 1.327(2) . ?
N9 C17 1.343(3) . ?
N9 C21 1.347(3) . ?
C17 C18 1.369(3) . ?
C17 H17 0.95 . ?
C18 C19 1.398(3) . ?
C18 H18 0.95 . ?
C19 C20 1.400(3) . ?
C19 C19 1.474(4) 2_757 ?
C20 C21 1.375(3) . ?
C20 H20 0.95 . ?
C21 H21 0.95 . ?
O4 N10 1.319(2) . ?
N10 C22 1.339(3) . ?
N10 C26 1.349(3) . ?
C22 C23 1.379(3) . ?
C22 H22 0.95 . ?
C23 C24 1.391(3) . ?
C23 H23 0.95 . ?
C24 C25 1.392(3) . ?
C24 C24 1.484(4) 2_856 ?
C25 C26 1.377(3) . ?
C25 H25 0.95 . ?
C26 H26 0.95 . ?
O5 H5A 0.917(17) . ?
O5 H5B 0.885(17) . ?
O6 H6A 0.893(18) . ?
O6 H6B 0.903(18) . ?
O7 H7A 0.929(19) . ?
O7 H7B 0.906(17) . ?
O8 H8A 0.922(18) . ?
O8 H8B 0.906(17) . ?
O9 H9A 0.935(18) . ?
O9 H9B 0.914(17) . ?
O10 N11 1.330(2) . ?
N11 C31 1.348(3) . ?
N11 C27 1.352(3) . ?
C27 C28 1.371(3) . ?
C27 H27 0.95 . ?
C28 C29 1.403(3) . ?
C28 H28 0.95 . ?
C29 C30 1.397(3) . ?
C29 C29 1.484(4) 2_657 ?
C30 C31 1.375(3) . ?
C30 H30 0.95 . ?
C31 H31 0.95 . ?
O11 H11A 0.915(18) . ?
O11 H11B 0.930(17) . ?
O12 H12A 0.915(19) . ?
O12 H12B 0.860(16) . ?
O13 H13A 0.878(17) . ?
O13 H13B 0.899(18) . ?
O14 H14A 0.948(19) . ?
O14 H14B 0.962(19) . ?
